data_1509581
loop_
_publ_author_name
'Arzani, R.'
'Memo, A.'
'Elitok, E.'
'Haeuseler, H.'

_publ_section_title
;
 Verbindungen mit Schichtstrukturen in den Systemen (Cu Ga5 S8)/ (Cu In5
 S8) und (Ag Ga5 S8)/(Ag In5 S8)
;
_journal_name_full 'Zeitschrift fuer Anorganische und Allgemeine Chemie'
_journal_page_first 1204
_journal_page_last 1208
_journal_paper_doi 10.1002/1521-3749(200106)627:6<1204::AID-ZAAC1204>3.0.CO;2-V
_journal_volume 627
_journal_year 2001
_chemical_formula_sum 'Ag1.12 Ga2.68 In3.7 S10'
_space_group_IT_number 186
_symmetry_space_group_name_Hall 'P 6c -2c'
_symmetry_space_group_name_H-M 'P 63 m c'
_cell_angle_alpha 90
_cell_angle_beta 90
_cell_angle_gamma 120
_cell_formula_units_Z 1
_cell_length_a 3.833
_cell_length_b 3.833
_cell_length_c 30.953
_cell_volume 393.832
_citation_journal_id_ASTM ZAACAB
_cod_data_source_file silver1-2_581.cif
_cod_data_source_block Ag1.12Ga2.68In3.7S10
_cod_database_code 1509581

loop_
_symmetry_equiv_pos_as_xyz
x,y,z
x-y,x,z+1/2
-y,x-y,z
-x,-y,z+1/2
-x+y,-x,z
y,-x+y,z+1/2
y,x,z+1/2
-x+y,y,z
-x,-x+y,z+1/2
-y,-x,z
x-y,-y,z+1/2
x,x-y,z

loop_
_atom_site_label
_atom_site_type_symbol
_atom_site_fract_x
_atom_site_fract_y
_atom_site_fract_z
_atom_site_occupancy
_atom_site_U_iso_or_equiv
In1 In+2 0 0 0.1935 1 0.0
Ga1 Ga+3 0.3333 0.6667 0.9132 0.44 0.0
S5 S-2 0.3333 0.6667 0.4442 1 0.0
S4 S-2 0.3333 0.6667 0.8368 1 0.0
S2 S-2 0.3333 0.6667 0.6471 1 0.0
In2 In+3 0.3333 0.6667 0.5693 0.49 0.0
Ga2 Ga+3 0.3333 0.6667 0.5693 0.51 0.0
S3 S-2 0.3333 0.6667 0.2377 1 0.0
Ga3 Ga+3 0.3333 0.6667 0.3149 0.39 0.0
Ag1 Ag+1 0.3333 0.6667 0.9132 0.56 0.0
In3 In+3 0.3333 0.6667 0.3149 0.36 0.0
S1 S-2 0.3333 0.6667 0.0426 1 0.0
